data_7210841
loop_
_publ_author_name
'Chaumont, Cl\'ement'
'Mobian, Pierre'
'Kyritsakas, Nathalie'
'Henry, Marc'

_publ_section_title
;
 Synthesis, topology and energy analysis of crystalline resorcinol-based
 oligophenylene molecules with various symmetries
;
_journal_issue 34
_journal_name_full CrystEngComm
_journal_page_first 6845
_journal_paper_doi 10.1039/c3ce40761f
_journal_volume 15
_journal_year 2013
_chemical_formula_moiety 'C12 H10 O4, 2(H2 O)'
_chemical_formula_sum 'C12 H14 O6'
_chemical_formula_weight 254.23
_chemical_name_systematic
;

?

;
_space_group_IT_number 2
_symmetry_cell_setting triclinic
_symmetry_space_group_name_Hall '-P 1'
_symmetry_space_group_name_H-M 'P -1'
_atom_sites_solution_hydrogens geom
_atom_sites_solution_primary direct
_atom_sites_solution_secondary difmap
_audit_creation_method SHELXL-97
_cell_angle_alpha 85.355(2)
_cell_angle_beta 82.615(2)
_cell_angle_gamma 75.241(2)
_cell_formula_units_Z 1
_cell_length_a 4.9700(2)
_cell_length_b 7.4370(3)
_cell_length_c 7.9748(4)
_cell_measurement_reflns_used 1730
_cell_measurement_temperature 173(2)
_cell_measurement_theta_max 27.55
_cell_measurement_theta_min 2.58
_cell_volume 282.32(2)
_computing_cell_refinement 'Bruker SAINT'
_computing_data_collection 'Bruker APEX2'
_computing_data_reduction 'Bruker SAINT'
_computing_molecular_graphics 'Bruker SHELXTL'
_computing_publication_material 'Bruker SHELXTL'
_computing_structure_refinement 'SHELXL-97 (Sheldrick, 1997)'
_computing_structure_solution 'SHELXS-97 (Sheldrick, 1990)'
_diffrn_ambient_temperature 173(2)
_diffrn_measured_fraction_theta_full 0.972
_diffrn_measured_fraction_theta_max 0.972
_diffrn_measurement_device_type 'Bruker APEX-II CCD'
_diffrn_measurement_method '\f and \w scans'
_diffrn_radiation_monochromator graphite
_diffrn_radiation_source 'fine-focus sealed tube'
_diffrn_radiation_type MoK\a
_diffrn_radiation_wavelength 0.71073
_diffrn_reflns_av_R_equivalents 0.0160
_diffrn_reflns_av_sigmaI/netI 0.0185
_diffrn_reflns_limit_h_max 6
_diffrn_reflns_limit_h_min -5
_diffrn_reflns_limit_k_max 9
_diffrn_reflns_limit_k_min -9
_diffrn_reflns_limit_l_max 10
_diffrn_reflns_limit_l_min -10
_diffrn_reflns_number 2867
_diffrn_reflns_theta_full 27.35
_diffrn_reflns_theta_max 27.00
_diffrn_reflns_theta_min 2.58
_diffrn_standards_number 0
_exptl_absorpt_coefficient_mu 0.121
_exptl_absorpt_correction_T_max 0.9940
_exptl_absorpt_correction_T_min 0.9892
_exptl_absorpt_correction_type multi-scan
_exptl_absorpt_process_details sadabs
_exptl_crystal_colour colorless
_exptl_crystal_density_diffrn 1.495
_exptl_crystal_density_meas ?
_exptl_crystal_density_method 'not measured'
_exptl_crystal_description prism
_exptl_crystal_F_000 134
_exptl_crystal_size_max 0.09
_exptl_crystal_size_mid 0.07
_exptl_crystal_size_min 0.05
_refine_diff_density_max 0.349
_refine_diff_density_min -0.463
_refine_diff_density_rms 0.063
_refine_ls_extinction_method none
_refine_ls_goodness_of_fit_ref 1.060
_refine_ls_hydrogen_treatment mixed
_refine_ls_matrix_type full
_refine_ls_number_parameters 90
_refine_ls_number_reflns 1205
_refine_ls_number_restraints 3
_refine_ls_restrained_S_all 1.065
_refine_ls_R_factor_all 0.0511
_refine_ls_R_factor_gt 0.0454
_refine_ls_shift/su_max 0.000
_refine_ls_shift/su_mean 0.000
_refine_ls_structure_factor_coef Fsqd
_refine_ls_weighting_details 'calc w=1/[\s^2^(Fo^2^)+(0.0807P)^2^+0.1513P] where P=(Fo^2^+2Fc^2^)/3'
_refine_ls_weighting_scheme calc
_refine_ls_wR_factor_gt 0.1330
_refine_ls_wR_factor_ref 0.1396
_reflns_number_gt 1055
_reflns_number_total 1205
_reflns_threshold_expression >2sigma(I)
_cod_data_source_file c3ce40761f.txt
_cod_data_source_block e2135a
_cod_depositor_comments
;
The following automatic conversions were performed:

'_symmetry_cell_setting' value 'Triclinic' changed to 'triclinic'
according to /home/saulius/struct/CIF-dictionaries/cif_core.dic
dictionary named 'cif_core.dic' version 2.4.2 from 2011-04-26.

Automatic conversion script
Id: cif_fix_values 1891 2012-01-12 08:04:46Z andrius 

The following automatic conversions were performed:

'_exptl_crystal_density_meas' value 'none' was changed to '?' - the
value is perceived as not measured.

Automatic conversion script
Id: cif_fix_values 3008 2015-01-20 13:52:24Z robertas 
;
_cod_original_sg_symbol_H-M P-1
_cod_database_code 7210841

loop_
_symmetry_equiv_pos_as_xyz
'x, y, z'
'-x, -y, -z'

loop_
_atom_site_label
_atom_site_type_symbol
_atom_site_fract_x
_atom_site_fract_y
_atom_site_fract_z
_atom_site_U_iso_or_equiv
_atom_site_adp_type
_atom_site_occupancy
_atom_site_symmetry_multiplicity
_atom_site_calc_flag
_atom_site_refinement_flags
C1 C 0.6196(3) 0.9367(2) 0.04030(19) 0.0175(4) Uani 1 1 d .
C2 C 0.6216(4) 0.9258(2) 0.21638(19) 0.0211(4) Uani 1 1 d .
H2 H 0.4677 0.9964 0.2859 0.025 Uiso 1 1 calc R
C3 C 0.8478(4) 0.8121(2) 0.28923(19) 0.0214(4) Uani 1 1 d .
O1 O 0.8360(3) 0.8096(2) 0.46320(14) 0.0321(4) Uani 1 1 d .
H1 H 0.9964 0.7624 0.4925 0.048 Uiso 1 1 calc R
C4 C 1.0747(3) 0.7055(2) 0.19192(19) 0.0207(4) Uani 1 1 d .
H4 H 1.2286 0.6276 0.2429 0.025 Uiso 1 1 calc R
C5 C 1.0699(3) 0.7162(2) 0.01769(19) 0.0184(4) Uani 1 1 d .
O2 O 1.2923(3) 0.61356(17) -0.08152(14) 0.0253(3) Uani 1 1 d .
H2A H 1.4206 0.5624 -0.0215 0.038 Uiso 1 1 calc R
C6 C 0.8473(3) 0.8290(2) -0.05828(19) 0.0192(4) Uani 1 1 d .
H6 H 0.8492 0.8333 -0.1778 0.023 Uiso 1 1 calc R
O3 O 0.3573(3) 0.6628(2) 0.57518(15) 0.0304(4) Uani 1 1 d D
H3A H 0.477(5) 0.729(3) 0.546(3) 0.036 Uiso 1 1 d D
H3B H 0.326(5) 0.627(3) 0.678(2) 0.036 Uiso 1 1 d D

loop_
_atom_site_aniso_label
_atom_site_aniso_U_11
_atom_site_aniso_U_22
_atom_site_aniso_U_33
_atom_site_aniso_U_23
_atom_site_aniso_U_13
_atom_site_aniso_U_12
C1 0.0151(8) 0.0199(7) 0.0158(7) 0.0004(5) -0.0035(6) -0.0006(7)
C2 0.0161(8) 0.0266(8) 0.0162(8) -0.0021(6) -0.0010(6) 0.0027(7)
C3 0.0197(9) 0.0280(8) 0.0131(7) 0.0003(6) -0.0030(6) 0.0005(7)
O1 0.0225(7) 0.0505(8) 0.0133(6) -0.0024(5) -0.0039(4) 0.0105(6)
C4 0.0160(8) 0.0245(8) 0.0176(8) 0.0018(6) -0.0050(6) 0.0031(7)
C5 0.0149(8) 0.0206(7) 0.0165(7) -0.0017(5) -0.0009(6) 0.0014(7)
O2 0.0191(7) 0.0300(7) 0.0177(6) -0.0023(5) -0.0016(5) 0.0106(5)
C6 0.0186(8) 0.0228(8) 0.0134(7) -0.0001(5) -0.0030(6) 0.0002(7)
O3 0.0287(8) 0.0410(8) 0.0164(6) 0.0007(5) -0.0031(5) -0.0001(6)

loop_
_atom_type_symbol
_atom_type_description
_atom_type_scat_dispersion_real
_atom_type_scat_dispersion_imag
_atom_type_scat_source
C C 0.0033 0.0016 'International Tables Vol C Tables 4.2.6.8 and 6.1.1.4'
H H 0.0000 0.0000 'International Tables Vol C Tables 4.2.6.8 and 6.1.1.4'
O O 0.0106 0.0060 'International Tables Vol C Tables 4.2.6.8 and 6.1.1.4'

loop_
_geom_angle_atom_site_label_1
_geom_angle_atom_site_label_2
_geom_angle_atom_site_label_3
_geom_angle
_geom_angle_site_symmetry_3
C6 C1 C2 118.54(15) .
C6 C1 C1 120.82(17) 2_675
C2 C1 C1 120.63(18) 2_675
C3 C2 C1 120.13(15) .
C3 C2 H2 119.9 .
C1 C2 H2 119.9 .
O1 C3 C2 116.87(15) .
O1 C3 C4 121.59(15) .
C2 C3 C4 121.54(14) .
C3 O1 H1 109.5 .
C3 C4 C5 117.93(15) .
C3 C4 H4 121.0 .
C5 C4 H4 121.0 .
O2 C5 C6 119.17(14) .
O2 C5 C4 119.14(14) .
C6 C5 C4 121.69(15) .
C5 O2 H2A 109.5 .
C5 C6 C1 120.16(14) .
C5 C6 H6 119.9 .
C1 C6 H6 119.9 .
H3A O3 H3B 120(2) .

loop_
_geom_bond_atom_site_label_1
_geom_bond_atom_site_label_2
_geom_bond_distance
_geom_bond_site_symmetry_2
C1 C6 1.397(2) .
C1 C2 1.401(2) .
C1 C1 1.497(3) 2_675
C2 C3 1.385(3) .
C2 H2 0.9500 .
C3 O1 1.3798(18) .
C3 C4 1.386(2) .
O1 H1 0.8400 .
C4 C5 1.388(2) .
C4 H4 0.9500 .
C5 O2 1.3689(19) .
C5 C6 1.383(2) .
O2 H2A 0.8400 .
C6 H6 0.9500 .
O3 H3A 0.864(15) .
O3 H3B 0.847(15) .
